data_4509874
loop_
_publ_author_name
'Zhang, Rui'
'Zhao, Yanxia'
'Wang, Jiamin'
'Ji, Liguo'
'Yang, Xiao-Juan'
'Wu, Biao'

_publ_section_title
;
 Chloride Encapsulation by a Tripodal Tris(4-pyridylurea) Ligand and
 Effects of Countercations on the Secondary Coordination Sphere
;
_journal_issue 2
_journal_name_full 'Crystal Growth &amp; Design'
_journal_page_first 544
_journal_paper_doi 10.1021/cg401345z
_journal_volume 14
_journal_year 2014
_chemical_formula_sum 'C48 H60 Cl2 Mn N20 O6'
_chemical_formula_weight 1139.00
_chemical_name_systematic
; 
 ? 
;
_space_group_IT_number 147
_symmetry_cell_setting trigonal
_symmetry_space_group_name_Hall '-P 3'
_symmetry_space_group_name_H-M 'P -3'
_atom_sites_solution_hydrogens geom
_atom_sites_solution_primary direct
_atom_sites_solution_secondary difmap
_audit_creation_method SHELXL-97
_cell_angle_alpha 90.00
_cell_angle_beta 90.00
_cell_angle_gamma 120.00
_cell_formula_units_Z 1
_cell_length_a 13.403(3)
_cell_length_b 13.403(3)
_cell_length_c 8.6697(17)
_cell_measurement_reflns_used 2809
_cell_measurement_temperature 296(2)
_cell_measurement_theta_max 28.12
_cell_measurement_theta_min 2.93
_cell_volume 1348.8(5)
_computing_cell_refinement 'Bruker SAINT'
_computing_data_collection 'Bruker APEX2'
_computing_data_reduction 'Bruker SAINT'
_computing_molecular_graphics 'Bruker SHELXTL'
_computing_publication_material 'Bruker SHELXTL'
_computing_structure_refinement 'SHELXL-97 (Sheldrick, 2008)'
_computing_structure_solution 'SHELXS-97 (Sheldrick, 2008)'
_diffrn_ambient_temperature 296(2)
_diffrn_measured_fraction_theta_full 0.991
_diffrn_measured_fraction_theta_max 0.991
_diffrn_measurement_device_type 'Bruker APEX-II CCD'
_diffrn_measurement_method '\f and \w scans'
_diffrn_radiation_monochromator graphite
_diffrn_radiation_source 'fine-focus sealed tube'
_diffrn_radiation_type MoK\a
_diffrn_radiation_wavelength 0.71073
_diffrn_reflns_av_R_equivalents 0.0287
_diffrn_reflns_av_sigmaI/netI 0.0294
_diffrn_reflns_limit_h_max 13
_diffrn_reflns_limit_h_min -17
_diffrn_reflns_limit_k_max 17
_diffrn_reflns_limit_k_min -17
_diffrn_reflns_limit_l_max 11
_diffrn_reflns_limit_l_min -10
_diffrn_reflns_number 8308
_diffrn_reflns_theta_full 28.26
_diffrn_reflns_theta_max 28.26
_diffrn_reflns_theta_min 2.35
_exptl_absorpt_coefficient_mu 0.412
_exptl_absorpt_correction_T_max 0.9600
_exptl_absorpt_correction_T_min 0.9222
_exptl_absorpt_correction_type multi-scan
_exptl_absorpt_process_details SADABS
_exptl_crystal_colour yellow
_exptl_crystal_density_diffrn 1.402
_exptl_crystal_density_method 'not measured'
_exptl_crystal_description Block
_exptl_crystal_F_000 595
_exptl_crystal_size_max 0.20
_exptl_crystal_size_mid 0.20
_exptl_crystal_size_min 0.10
_refine_diff_density_max 0.304
_refine_diff_density_min -0.262
_refine_diff_density_rms 0.057
_refine_ls_extinction_method none
_refine_ls_goodness_of_fit_ref 0.841
_refine_ls_hydrogen_treatment mixed
_refine_ls_matrix_type full
_refine_ls_number_parameters 117
_refine_ls_number_reflns 2222
_refine_ls_number_restraints 0
_refine_ls_restrained_S_all 0.841
_refine_ls_R_factor_all 0.0647
_refine_ls_R_factor_gt 0.0429
_refine_ls_shift/su_max 0.017
_refine_ls_shift/su_mean 0.003
_refine_ls_structure_factor_coef Fsqd
_refine_ls_weighting_details 'calc w=1/[\s^2^(Fo^2^)+(0.1000P)^2^+0.6667P] where P=(Fo^2^+2Fc^2^)/3'
_refine_ls_weighting_scheme calc
_refine_ls_wR_factor_gt 0.1194
_refine_ls_wR_factor_ref 0.1451
_reflns_number_gt 1621
_reflns_number_total 2222
_reflns_threshold_expression >2sigma(I)
_cod_data_source_file cg401345z_si_002.cif
_cod_data_source_block 5B
_cod_depositor_comments
;
The following automatic conversions were performed:

'_symmetry_cell_setting' value 'Trigonal' changed to 'trigonal'
according to
/usr/data/users/saulius/automatic-downloads/current/ACS/lib/dictionaries/cif_core.dic
dictionary named 'cif_core.dic' version 2.4.2 from
2011-04-26.

'_exptl_absorpt_correction_type' value 'Multi-scan'
changed to 'multi-scan' according to
/usr/data/users/saulius/automatic-downloads/current/ACS/lib/dictionaries/cif_core.dic
dictionary named 'cif_core.dic' version 2.4.2 from 2011-04-26.

Automatic conversion script
Id: cif_fix_values 2281 2013-09-26 08:29:07Z andrius 
;
_cod_original_cell_volume 1348.7(5)
_cod_original_sg_symbol_H-M P-3
_cod_database_code 4509874

loop_
_symmetry_equiv_pos_as_xyz
'x, y, z'
'-y, x-y, z'
'-x+y, -x, z'
'-x, -y, -z'
'y, -x+y, -z'
'x-y, x, -z'

loop_
_atom_site_label
_atom_site_type_symbol
_atom_site_fract_x
_atom_site_fract_y
_atom_site_fract_z
_atom_site_U_iso_or_equiv
_atom_site_adp_type
_atom_site_occupancy
_atom_site_symmetry_multiplicity
_atom_site_calc_flag
_atom_site_refinement_flags
Cl1 Cl 0.6667 0.3333 0.84032(10) 0.0456(2) Uani 1 3 d S
Mn1 Mn 1.0000 0.0000 -0.5000 0.0402(2) Uani 1 6 d S
O1 O 0.9921(2) 0.3517(2) 0.1611(2) 0.0847(7) Uani 1 1 d .
N1 N 0.6667 0.3333 0.3555(3) 0.0444(7) Uani 1 3 d S
N2 N 0.86510(17) 0.41493(18) 0.1450(2) 0.0543(5) Uani 1 1 d .
H2 H 0.8213 0.4264 0.0839 0.065 Uiso 1 1 calc R
N3 N 0.88807(16) 0.32269(18) -0.0595(2) 0.0507(5) Uani 1 1 d .
H3 H 0.8397 0.3388 -0.1015 0.061 Uiso 1 1 calc R
N4 N 0.97461(15) 0.12529(15) -0.3446(2) 0.0444(4) Uani 1 1 d .
C1 C 0.7833(2) 0.3636(2) 0.4056(2) 0.0539(6) Uani 1 1 d .
H1A H 0.7896 0.2946 0.4062 0.065 Uiso 1 1 calc R
H1B H 0.7952 0.3929 0.5103 0.065 Uiso 1 1 calc R
C2 C 0.8761(2) 0.4526(2) 0.3033(3) 0.0581(6) Uani 1 1 d .
H2A H 0.8725 0.5231 0.3072 0.070 Uiso 1 1 calc R
H2B H 0.9508 0.4697 0.3424 0.070 Uiso 1 1 calc R
C3 C 0.92089(19) 0.3627(2) 0.0899(3) 0.0493(5) Uani 1 1 d .
C4 C 0.92224(17) 0.26105(17) -0.1490(2) 0.0415(4) Uani 1 1 d .
C5 C 0.85845(19) 0.20939(19) -0.2815(2) 0.0464(5) Uani 1 1 d .
H5 H 0.7966 0.2192 -0.3076 0.056 Uiso 1 1 calc R
C6 C 0.8867(2) 0.1443(2) -0.3731(3) 0.0506(5) Uani 1 1 d .
H6 H 0.8424 0.1110 -0.4608 0.061 Uiso 1 1 calc R
C7 C 1.03651(19) 0.1775(2) -0.2177(3) 0.0501(5) Uani 1 1 d .
H7 H 1.0990 0.1678 -0.1955 0.060 Uiso 1 1 calc R
C8 C 1.01462(19) 0.2442(2) -0.1183(3) 0.0502(5) Uani 1 1 d .
H8 H 1.0608 0.2775 -0.0320 0.060 Uiso 1 1 calc R

loop_
_atom_site_aniso_label
_atom_site_aniso_U_11
_atom_site_aniso_U_22
_atom_site_aniso_U_33
_atom_site_aniso_U_23
_atom_site_aniso_U_13
_atom_site_aniso_U_12
Cl1 0.0422(3) 0.0422(3) 0.0524(5) 0.000 0.000 0.02109(15)
Mn1 0.0376(3) 0.0376(3) 0.0455(4) 0.000 0.000 0.01880(14)
O1 0.0894(15) 0.135(2) 0.0663(11) -0.0317(12) -0.0318(10) 0.0836(15)
N1 0.0495(10) 0.0495(10) 0.0342(14) 0.000 0.000 0.0248(5)
N2 0.0532(11) 0.0710(13) 0.0451(9) -0.0082(9) -0.0025(8) 0.0358(10)
N3 0.0498(10) 0.0686(12) 0.0463(9) -0.0071(8) -0.0058(8) 0.0390(9)
N4 0.0434(9) 0.0421(9) 0.0500(10) 0.0016(7) 0.0022(7) 0.0232(8)
C1 0.0580(13) 0.0667(14) 0.0386(10) -0.0057(9) -0.0080(9) 0.0324(12)
C2 0.0504(13) 0.0633(14) 0.0523(12) -0.0153(10) -0.0031(10) 0.0221(11)
C3 0.0440(11) 0.0579(13) 0.0468(11) -0.0050(9) -0.0024(9) 0.0262(10)
C4 0.0394(10) 0.0429(10) 0.0426(10) 0.0053(8) 0.0053(8) 0.0209(8)
C5 0.0467(11) 0.0558(12) 0.0459(10) -0.0004(9) -0.0037(8) 0.0326(10)
C6 0.0550(13) 0.0556(13) 0.0473(11) -0.0066(9) -0.0071(9) 0.0321(11)
C7 0.0448(11) 0.0579(13) 0.0554(12) -0.0038(10) -0.0029(9) 0.0316(10)
C8 0.0446(11) 0.0593(13) 0.0515(12) -0.0084(10) -0.0076(9) 0.0296(10)

loop_
_atom_type_symbol
_atom_type_description
_atom_type_scat_dispersion_real
_atom_type_scat_dispersion_imag
_atom_type_scat_source
C C 0.0033 0.0016 'International Tables Vol C Tables 4.2.6.8 and 6.1.1.4'
H H 0.0000 0.0000 'International Tables Vol C Tables 4.2.6.8 and 6.1.1.4'
N N 0.0061 0.0033 'International Tables Vol C Tables 4.2.6.8 and 6.1.1.4'
O O 0.0106 0.0060 'International Tables Vol C Tables 4.2.6.8 and 6.1.1.4'
Cl Cl 0.1484 0.1585 'International Tables Vol C Tables 4.2.6.8 and 6.1.1.4'
Mn Mn 0.3368 0.7283 'International Tables Vol C Tables 4.2.6.8 and 6.1.1.4'

loop_
_geom_angle_atom_site_label_1
_geom_angle_atom_site_label_2
_geom_angle_atom_site_label_3
_geom_angle
_geom_angle_site_symmetry_1
_geom_angle_site_symmetry_3
N4 Mn1 N4 180.00(6) 6_544 3_765
N4 Mn1 N4 89.34(6) 6_544 5_664
N4 Mn1 N4 90.66(6) 3_765 5_664
N4 Mn1 N4 90.66(6) 6_544 2_645
N4 Mn1 N4 89.34(6) 3_765 2_645
N4 Mn1 N4 180.00(8) 5_664 2_645
N4 Mn1 N4 90.66(6) 6_544 .
N4 Mn1 N4 89.34(6) 3_765 .
N4 Mn1 N4 90.66(6) 5_664 .
N4 Mn1 N4 89.34(6) 2_645 .
N4 Mn1 N4 89.34(6) 6_544 4_754
N4 Mn1 N4 90.66(6) 3_765 4_754
N4 Mn1 N4 89.34(6) 5_664 4_754
N4 Mn1 N4 90.66(6) 2_645 4_754
N4 Mn1 N4 180.00(9) . 4_754
C1 N1 C1 111.65(12) 3_665 .
C1 N1 C1 111.65(12) 3_665 2_655
C1 N1 C1 111.65(12) . 2_655
C3 N2 C2 122.3(2) . .
C3 N2 H2 118.8 . .
C2 N2 H2 118.8 . .
C4 N3 C3 128.76(18) . .
C4 N3 H3 115.6 . .
C3 N3 H3 115.6 . .
C7 N4 C6 114.94(18) . .
C7 N4 Mn1 125.43(14) . .
C6 N4 Mn1 119.47(14) . .
N1 C1 C2 112.77(19) . .
N1 C1 H1A 109.0 . .
C2 C1 H1A 109.0 . .
N1 C1 H1B 109.0 . .
C2 C1 H1B 109.0 . .
H1A C1 H1B 107.8 . .
N2 C2 C1 112.52(19) . .
N2 C2 H2A 109.1 . .
C1 C2 H2A 109.1 . .
N2 C2 H2B 109.1 . .
C1 C2 H2B 109.1 . .
H2A C2 H2B 107.8 . .
O1 C3 N2 124.3(2) . .
O1 C3 N3 123.2(2) . .
N2 C3 N3 112.48(18) . .
N3 C4 C8 125.65(19) . .
N3 C4 C5 117.43(18) . .
C8 C4 C5 116.92(19) . .
C6 C5 C4 120.01(19) . .
C6 C5 H5 120.0 . .
C4 C5 H5 120.0 . .
N4 C6 C5 124.2(2) . .
N4 C6 H6 117.9 . .
C5 C6 H6 117.9 . .
N4 C7 C8 125.1(2) . .
N4 C7 H7 117.5 . .
C8 C7 H7 117.5 . .
C7 C8 C4 118.8(2) . .
C7 C8 H8 120.6 . .
C4 C8 H8 120.6 . .

loop_
_geom_bond_atom_site_label_1
_geom_bond_atom_site_label_2
_geom_bond_distance
_geom_bond_site_symmetry_2
Mn1 N4 2.3068(17) 6_544
Mn1 N4 2.3068(17) 3_765
Mn1 N4 2.3069(17) 5_664
Mn1 N4 2.3069(17) 2_645
Mn1 N4 2.3069(17) .
Mn1 N4 2.3069(17) 4_754
O1 C3 1.207(3) .
N1 C1 1.470(2) 3_665
N1 C1 1.470(2) .
N1 C1 1.470(2) 2_655
N2 C3 1.342(3) .
N2 C2 1.444(3) .
N2 H2 0.8600 .
N3 C4 1.369(3) .
N3 C3 1.386(3) .
N3 H3 0.8600 .
N4 C7 1.345(3) .
N4 C6 1.347(3) .
C1 C2 1.508(3) .
C1 H1A 0.9700 .
C1 H1B 0.9700 .
C2 H2A 0.9700 .
C2 H2B 0.9700 .
C4 C8 1.391(3) .
C4 C5 1.392(3) .
C5 C6 1.366(3) .
C5 H5 0.9300 .
C6 H6 0.9300 .
C7 C8 1.375(3) .
C7 H7 0.9300 .
C8 H8 0.9300 .

loop_
_geom_hbond_atom_site_label_D
_geom_hbond_atom_site_label_H
_geom_hbond_atom_site_label_A
_geom_hbond_distance_DH
_geom_hbond_distance_HA
_geom_hbond_distance_DA
_geom_hbond_angle_DHA
_geom_hbond_site_symmetry_A
N3 H3 Cl1 0.86 2.34 3.1629(19) 160.7 1_554
N2 H2 Cl1 0.86 2.78 3.512(2) 144.2 1_554
